data_2200903
loop_
_publ_author_name
'Garzino, Fr\'ed\'eric'
'M\'eou, Alain'
'Brun, Pierre'
'P\`epe, G\'erard'

_publ_section_title (1<i>S</i>,2<i>R</i>)-<i>N</i>-[(<i>E</i>)-4-Methoxycinnamoyl]-10,2-camphorsultam
_journal_issue 3
_journal_name_full 'Acta Crystallographica Section E'
_journal_page_first o308
_journal_page_last o309
_journal_paper_doi 10.1107/S160053680200096X
_journal_volume 58
_journal_year 2002
_chemical_formula_iupac 'C20 H25 N O4 S'
_chemical_formula_moiety 'C20 H25 N O4 S'
_chemical_formula_sum 'C20 H25 N O4 S'
_chemical_formula_weight 375.47
_chemical_name_systematic
;
 ?
;
_space_group_IT_number 5
_symmetry_cell_setting monoclinic
_symmetry_space_group_name_Hall 'C 2y'
_symmetry_space_group_name_H-M 'C 1 2 1'
_atom_sites_solution_hydrogens geom
_atom_sites_solution_primary direct
_atom_sites_solution_secondary difmap
_audit_creation_method SHELXL-97
_cell_angle_alpha 90.000(3)
_cell_angle_beta 92.65(3)
_cell_angle_gamma 90.00(3)
_cell_formula_units_Z 4
_cell_length_a 10.147(2)
_cell_length_b 10.938(2)
_cell_length_c 17.681(3)
_cell_measurement_reflns_used 8349
_cell_measurement_temperature 293(2)
_cell_measurement_theta_max 28.91
_cell_measurement_theta_min 2.94
_cell_volume 1960.3(6)
_computing_cell_refinement DENZO
_computing_data_collection 'DENZO (Otwinowski & Minor, 1997)'
_computing_data_reduction DENZO
_computing_molecular_graphics 'ORTEPII (Johnson, 1976)'
_computing_publication_material 'PLATON (Spek, 1990)'
_computing_structure_refinement 'SHELXL97 (Sheldrick, 1997)'
_computing_structure_solution 'SHELXS97 (Sheldrick, 1997)'
_diffrn_ambient_temperature 293(2)
_diffrn_measured_fraction_theta_full .952
_diffrn_measured_fraction_theta_max .952
_diffrn_measurement_device_type 'Nonius KappaCCD'
_diffrn_measurement_method \f
_diffrn_radiation_monochromator graphite
_diffrn_radiation_source 'fine-focus sealed tube'
_diffrn_radiation_type MoK\a
_diffrn_radiation_wavelength .71069
_diffrn_reflns_av_R_equivalents .0411
_diffrn_reflns_av_sigmaI/netI .0455
_diffrn_reflns_limit_h_max 13
_diffrn_reflns_limit_h_min -12
_diffrn_reflns_limit_k_max 13
_diffrn_reflns_limit_k_min -14
_diffrn_reflns_limit_l_max 20
_diffrn_reflns_limit_l_min -23
_diffrn_reflns_number 8349
_diffrn_reflns_theta_full 28.91
_diffrn_reflns_theta_max 28.91
_diffrn_reflns_theta_min 2.94
_diffrn_standards_decay_% 0
_diffrn_standards_interval_count 0
_diffrn_standards_interval_time 0
_diffrn_standards_number 0
_exptl_absorpt_coefficient_mu .189
_exptl_absorpt_correction_type none
_exptl_crystal_colour colourless
_exptl_crystal_density_diffrn 1.272
_exptl_crystal_density_method 'not measured'
_exptl_crystal_description needle
_exptl_crystal_F_000 800
_exptl_crystal_size_max .39
_exptl_crystal_size_mid .22
_exptl_crystal_size_min .19
_refine_diff_density_max .167
_refine_diff_density_min -.174
_refine_ls_abs_structure_details 'Flack (1983)'
_refine_ls_abs_structure_Flack .06(7)
_refine_ls_extinction_method none
_refine_ls_goodness_of_fit_ref 1.049
_refine_ls_hydrogen_treatment constr
_refine_ls_matrix_type full
_refine_ls_number_parameters 239
_refine_ls_number_reflns 4046
_refine_ls_number_restraints 1
_refine_ls_restrained_S_all 1.049
_refine_ls_R_factor_all .0460
_refine_ls_R_factor_gt .0403
_refine_ls_shift/su_max .001
_refine_ls_shift/su_mean .000
_refine_ls_structure_factor_coef Fsqd
_refine_ls_weighting_details 'calc w = 1/[\s^2^(Fo^2^)+(0.0493P)^2^+0.4741P] where P = (Fo^2^+2Fc^2^)/3'
_refine_ls_weighting_scheme calc
_refine_ls_wR_factor_gt .0992
_refine_ls_wR_factor_ref .1027
_reflns_number_gt 3702
_reflns_number_total 4046
_reflns_threshold_expression I>2\s(I)
_cod_data_source_file dn6012.cif
_cod_data_source_block I
_cod_original_sg_symbol_H-M 'C 2'
_cod_database_code 2200903
_cod_database_fobs_code 2200903

loop_
_symmetry_equiv_pos_as_xyz
'x, y, z'
'-x, y, -z'
'x+1/2, y+1/2, z'
'-x+1/2, y+1/2, -z'

loop_
_atom_site_label
_atom_site_fract_x
_atom_site_fract_y
_atom_site_fract_z
_atom_site_U_iso_or_equiv
_atom_site_adp_type
_atom_site_calc_flag
_atom_site_refinement_flags
_atom_site_occupancy
_atom_site_disorder_assembly
_atom_site_disorder_group
_atom_site_type_symbol
C1 1.3268(3) .7722(4) 1.02333(16) .0939(12) Uani d . 1 . . C
H1A 1.3804 .7271 .9898 .141 Uiso calc R 1 . . H
H1B 1.2812 .7164 1.0548 .141 Uiso calc R 1 . . H
H1C 1.3818 .8251 1.0545 .141 Uiso calc R 1 . . H
O2 1.23340(19) .8436(2) .98017(11) .0843(6) Uani d . 1 . . O
C3 1.1409(2) .7825(3) .93751(12) .0573(6) Uani d . 1 . . C
C4 1.1338(2) .6592(3) .93133(12) .0584(6) Uani d . 1 . . C
H4 1.1945 .6101 .9582 .070 Uiso calc R 1 . . H
C5 1.0353(2) .6061(2) .88469(13) .0553(5) Uani d . 1 . . C
H5 1.0321 .5215 .8795 .066 Uiso calc R 1 . . H
C6 .9424(2) .6776(2) .84599(11) .0477(5) Uani d . 1 . . C
C7 .9515(2) .8019(2) .85406(13) .0578(6) Uani d . 1 . . C
H7 .8898 .8518 .8287 .069 Uiso calc R 1 . . H
C8 1.0493(3) .8539(3) .89861(15) .0660(6) Uani d . 1 . . C
H8 1.0540 .9386 .9028 .079 Uiso calc R 1 . . H
C9 .8398(2) .6166(2) .79962(12) .0534(5) Uani d . 1 . . C
H9 .8540 .5346 .7887 .064 Uiso calc R 1 . . H
C10 .7286(2) .6648(2) .77133(11) .0521(5) Uani d . 1 . . C
H10 .7109 .7472 .7791 .063 Uiso calc R 1 . . H
C11 .6335(2) .5895(2) .72791(12) .0541(5) Uani d . 1 . . C
O12 .66000(19) .49286(19) .69955(12) .0879(7) Uani d . 1 . . O
N13 .50551(15) .63475(15) .71772(8) .0423(3) Uani d . 1 . . N
C14 .40516(19) .55650(18) .68117(11) .0457(4) Uani d . 1 . . C
H14 .3958 .4816 .7109 .055 Uiso calc R 1 . . H
C15 .27490(16) .62867(18) .67917(9) .0396(4) Uani d . 1 . . C
C16 .27552(17) .7149(3) .74609(10) .0514(4) Uani d . 1 . . C
H16A .2160 .6857 .7835 .062 Uiso calc R 1 . . H
H16B .2473 .7959 .7298 .062 Uiso calc R 1 . . H
S17 .43934(4) .71974(5) .78517(2) .04551(13) Uani d . 1 . . S
O18 .49290(18) .83859(17) .78486(13) .0785(6) Uani d . 1 . . O
O19 .44912(19) .6546(2) .85471(8) .0822(6) Uani d . 1 . . O
C20 .4216(2) .5236(3) .59777(13) .0697(8) Uani d . 1 . . C
H20A .4941 .5682 .5770 .084 Uiso calc R 1 . . H
H20B .4359 .4366 .5915 .084 Uiso calc R 1 . . H
C21 .2898(2) .5631(2) .56135(12) .0611(6) Uani d . 1 . . C
H21 .2886 .5666 .5059 .073 Uiso calc R 1 . . H
C22 .1823(3) .4834(3) .59213(18) .0826(9) Uani d . 1 . . C
H22A .2089 .3982 .5938 .099 Uiso calc R 1 . . H
H22B .1009 .4908 .5615 .099 Uiso calc R 1 . . H
C23 .1663(3) .5339(3) .67194(17) .0704(7) Uani d . 1 . . C
H23A .0801 .5708 .6766 .084 Uiso calc R 1 . . H
H23B .1786 .4703 .7099 .084 Uiso calc R 1 . . H
C24 .26874(19) .68725(19) .59920(10) .0485(5) Uani d . 1 . . C
C25 .1357(3) .7450(3) .57794(15) .0752(9) Uani d . 1 . . C
H25A .1363 .7760 .5272 .113 Uiso calc R 1 . . H
H25B .1193 .8108 .6122 .113 Uiso calc R 1 . . H
H25C .0675 .6846 .5811 .113 Uiso calc R 1 . . H
C26 .3725(3) .7834(3) .58594(14) .0751(8) Uani d . 1 . . C
H26A .3555 .8545 .6158 .113 Uiso calc R 1 . . H
H26B .3697 .8052 .5333 .113 Uiso calc R 1 . . H
H26C .4582 .7514 .6003 .113 Uiso calc R 1 . . H

loop_
_atom_site_aniso_label
_atom_site_aniso_U_11
_atom_site_aniso_U_22
_atom_site_aniso_U_33
_atom_site_aniso_U_12
_atom_site_aniso_U_13
_atom_site_aniso_U_23
C1 .0533(13) .162(3) .0636(14) -.0045(17) -.0212(11) -.0253(17)
O2 .0649(11) .1136(17) .0722(12) -.0205(12) -.0191(8) -.0138(11)
C3 .0452(11) .0858(18) .0405(10) -.0125(11) -.0021(8) -.0051(10)
C4 .0403(11) .0878(19) .0460(10) .0073(12) -.0094(8) .0048(11)
C5 .0423(10) .0652(14) .0572(12) .0096(10) -.0102(8) -.0033(10)
C6 .0379(9) .0621(13) .0423(9) .0074(8) -.0058(7) -.0021(8)
C7 .0578(13) .0593(14) .0550(12) .0006(10) -.0129(9) .0082(9)
C8 .0652(15) .0681(16) .0636(14) -.0120(13) -.0098(11) .0035(11)
C9 .0462(10) .0588(13) .0538(11) .0131(9) -.0128(8) -.0113(9)
C10 .0453(10) .0576(12) .0522(10) .0139(9) -.0116(8) -.0099(9)
C11 .0485(11) .0579(13) .0541(11) .0218(10) -.0177(8) -.0155(9)
O12 .0687(11) .0830(13) .1077(15) .0441(10) -.0444(10) -.0519(11)
N13 .0394(7) .0472(9) .0390(7) .0135(7) -.0112(5) -.0105(6)
C14 .0495(10) .0390(9) .0470(9) .0092(8) -.0146(8) -.0081(7)
C15 .0358(8) .0448(9) .0381(8) .0026(8) .0001(6) -.0035(7)
C16 .0409(9) .0714(13) .0416(8) .0088(11) -.0013(6) -.0124(10)
S17 .0451(2) .0519(3) .0388(2) .0096(2) -.00575(14) -.01192(19)
O18 .0604(10) .0479(10) .1263(17) .0063(8) -.0043(9) -.0328(10)
O19 .0820(12) .1292(18) .0347(7) .0189(12) -.0055(7) .0101(9)
C20 .0538(12) .0915(19) .0618(13) .0322(12) -.0204(10) -.0410(13)
C21 .0512(11) .0839(17) .0467(10) .0240(11) -.0157(8) -.0254(10)
C22 .0648(16) .0770(19) .103(2) .0007(14) -.0245(14) -.0376(16)
C23 .0578(14) .0703(17) .0827(17) -.0175(13) -.0009(11) -.0064(13)
C24 .0437(9) .0629(14) .0378(8) .0135(8) -.0104(7) -.0010(7)
C25 .0654(14) .086(2) .0715(14) .0313(14) -.0302(11) -.0094(13)
C26 .0795(17) .0879(19) .0575(13) -.0038(15) -.0024(11) .0305(13)

loop_
_atom_type_symbol
_atom_type_description
_atom_type_scat_dispersion_real
_atom_type_scat_dispersion_imag
_atom_type_scat_source
C C .0033 .0016 'International Tables Vol C Tables 4.2.6.8 and 6.1.1.4'
H H .0000 .0000 'International Tables Vol C Tables 4.2.6.8 and 6.1.1.4'
N N .0061 .0033 'International Tables Vol C Tables 4.2.6.8 and 6.1.1.4'
O O .0106 .0060 'International Tables Vol C Tables 4.2.6.8 and 6.1.1.4'
S S .1246 .1234 'International Tables Vol C Tables 4.2.6.8 and 6.1.1.4'

loop_
_geom_angle_atom_site_label_1
_geom_angle_atom_site_label_2
_geom_angle_atom_site_label_3
_geom_angle
C3 O2 C1 117.1(3)
O2 C3 C4 124.7(3)
O2 C3 C8 115.8(3)
C4 C3 C8 119.5(2)
C3 C4 C5 119.8(2)
C6 C5 C4 120.8(3)
C7 C6 C5 118.0(2)
C7 C6 C9 123.8(2)
C5 C6 C9 118.2(2)
C8 C7 C6 121.2(2)
C7 C8 C3 120.7(3)
C10 C9 C6 127.2(2)
C9 C10 C11 120.3(2)
O12 C11 N13 118.83(19)
O12 C11 C10 123.98(18)
N13 C11 C10 117.17(18)
C11 N13 C14 118.43(16)
C11 N13 S17 120.42(13)
C14 N13 S17 110.26(12)
N13 C14 C20 117.33(19)
N13 C14 C15 106.90(15)
C20 C14 C15 103.27(15)
C16 C15 C23 118.02(18)
C16 C15 C14 109.24(14)
C23 C15 C14 105.77(19)
C16 C15 C24 116.98(18)
C23 C15 C24 101.97(17)
C14 C15 C24 103.38(14)
C15 C16 S17 107.06(13)
O18 S17 O19 117.04(14)
O18 S17 N13 109.97(11)
O19 S17 N13 108.85(11)
O18 S17 C16 112.39(12)
O19 S17 C16 110.46(12)
N13 S17 C16 96.06(8)
C21 C20 C14 102.03(17)
C22 C21 C20 108.5(2)
C22 C21 C24 103.60(19)
C20 C21 C24 101.81(16)
C21 C22 C23 103.42(19)
C15 C23 C22 102.5(2)
C26 C24 C25 106.8(2)
C26 C24 C21 115.8(2)
C25 C24 C21 113.58(18)
C26 C24 C15 115.41(17)
C25 C24 C15 113.24(18)
C21 C24 C15 91.80(16)

loop_
_geom_bond_atom_site_label_1
_geom_bond_atom_site_label_2
_geom_bond_site_symmetry_2
_geom_bond_distance
_geom_bond_publ_flag
C1 O2 . 1.422(4) ?
O2 C3 . 1.353(3) ?
C3 C4 . 1.355(4) ?
C3 C8 . 1.374(4) ?
C4 C5 . 1.392(3) ?
C5 C6 . 1.382(3) ?
C6 C7 . 1.370(3) ?
C6 C9 . 1.457(3) ?
C7 C8 . 1.362(3) ?
C9 C10 . 1.323(3) ?
C10 C11 . 1.460(3) ?
C11 O12 . 1.205(3) ?
C11 N13 . 1.394(2) ?
N13 C14 . 1.458(2) ?
N13 S17 . 1.6767(15) ?
C14 C20 . 1.534(3) ?
C14 C15 . 1.538(3) ?
C15 C16 . 1.513(3) ?
C15 C23 . 1.514(3) ?
C15 C24 . 1.551(2) ?
C16 S17 . 1.7712(18) ?
S17 O18 . 1.409(2) ?
S17 O19 . 1.4207(18) ?
C20 C21 . 1.519(3) ?
C21 C22 . 1.517(4) ?
C21 C24 . 1.534(3) ?
C22 C23 . 1.531(4) ?
C24 C26 . 1.514(4) ?
C24 C25 . 1.522(3) ?

loop_
_cod_related_entry_id
_cod_related_entry_database
_cod_related_entry_code
1 ChemSpider 30654646
